data_4029796
loop_
_publ_author_name
'Long, Sihui'
'Muthusamy, Venkatraj'
'Willis, Peter G.'
'Parkin, Sean'
'Cammers, Arthur'

_publ_section_title
;
 Inversion symmetry and local vs. dispersive interactions in the
 nucleation of hydrogen bonded cyclic n-mer and tape of
 imidazolecarboxamidines.
;
_journal_name_full 'Beilstein journal of organic chemistry'
_journal_page_first 23
_journal_paper_doi 10.3762/bjoc.4.23
_journal_volume 4
_journal_year 2008
_chemical_formula_moiety 'C19 H32 N4'
_chemical_formula_sum 'C19 H32 N4'
_chemical_formula_weight 316.49
_chemical_name_systematic
; 
 ? 
;
_space_group_IT_number 14
_symmetry_cell_setting monoclinic
_symmetry_space_group_name_Hall '-P 2yn'
_symmetry_space_group_name_H-M 'P 1 21/n 1'
_atom_sites_solution_hydrogens geom
_atom_sites_solution_primary direct
_atom_sites_solution_secondary difmap
_audit_creation_method SHELXL-97
_cell_angle_alpha 90.00
_cell_angle_beta 100.910(2)
_cell_angle_gamma 90.00
_cell_formula_units_Z 4
_cell_length_a 9.3059(6)
_cell_length_b 12.1138(8)
_cell_length_c 16.5226(11)
_cell_measurement_reflns_used 9601
_cell_measurement_temperature 90.0(2)
_cell_measurement_theta_max 69.50
_cell_measurement_theta_min 3.65
_cell_volume 1828.9(2)
_computing_cell_refinement 'APEX2 (Bruker-AXS, 2006)'
_computing_data_collection 'APEX2 (Bruker-AXS, 2006)'
_computing_data_reduction 'APEX2 (Bruker-AXS, 2006)'
_computing_molecular_graphics 'XP in SHELXTL (Sheldrick, 2008)'
_computing_publication_material
; 
SHELX97-2 (Sheldrick, 2008) and local procedures 
;
_computing_structure_refinement 'SHELXL-97 (Sheldrick, 2008)'
_computing_structure_solution 'SHELXS-97 (Sheldrick, 2008)'
_diffrn_ambient_temperature 90.0(2)
_diffrn_detector_area_resol_mean 18
_diffrn_measured_fraction_theta_full 0.994
_diffrn_measured_fraction_theta_max 0.994
_diffrn_measurement_device_type 'Bruker X8 Proteum diffractometer'
_diffrn_measurement_method '\f and \w scans'
_diffrn_radiation_monochromator 'graded multilayer optics'
_diffrn_radiation_source 'fine-focus rotating anode'
_diffrn_radiation_type CuK\a
_diffrn_radiation_wavelength 1.54178
_diffrn_reflns_av_R_equivalents 0.0394
_diffrn_reflns_av_sigmaI/netI 0.0220
_diffrn_reflns_limit_h_max 11
_diffrn_reflns_limit_h_min -11
_diffrn_reflns_limit_k_max 11
_diffrn_reflns_limit_k_min -14
_diffrn_reflns_limit_l_max 19
_diffrn_reflns_limit_l_min -20
_diffrn_reflns_number 26867
_diffrn_reflns_theta_full 69.38
_diffrn_reflns_theta_max 69.38
_diffrn_reflns_theta_min 4.56
_diffrn_standards_number 0
_exptl_absorpt_coefficient_mu 0.530
_exptl_absorpt_correction_T_max 0.959
_exptl_absorpt_correction_T_min 0.859
_exptl_absorpt_correction_type multi-scan
_exptl_absorpt_process_details 'Sadabs in APEX2 (BrukerAXS, 2006)'
_exptl_crystal_colour colourless
_exptl_crystal_density_diffrn 1.149
_exptl_crystal_density_method 'not measured'
_exptl_crystal_description block
_exptl_crystal_F_000 696
_exptl_crystal_size_max 0.12
_exptl_crystal_size_mid 0.10
_exptl_crystal_size_min 0.08
_refine_diff_density_max 0.215
_refine_diff_density_min -0.175
_refine_diff_density_rms 0.035
_refine_ls_extinction_coef 0.0021(3)
_refine_ls_extinction_expression Fc^*^=kFc[1+0.001xFc^2^\l^3^/sin(2\q)]^-1/4^
_refine_ls_extinction_method SHELXL
_refine_ls_goodness_of_fit_ref 1.031
_refine_ls_hydrogen_treatment constr
_refine_ls_matrix_type full
_refine_ls_number_parameters 212
_refine_ls_number_reflns 3408
_refine_ls_number_restraints 0
_refine_ls_restrained_S_all 1.031
_refine_ls_R_factor_all 0.0379
_refine_ls_R_factor_gt 0.0357
_refine_ls_shift/su_max 0.001
_refine_ls_shift/su_mean 0.000
_refine_ls_structure_factor_coef Fsqd
_refine_ls_weighting_details 'calc w=1/[\s^2^(Fo^2^)+(0.0393P)^2^+0.7447P] where P=(Fo^2^+2Fc^2^)/3'
_refine_ls_weighting_scheme calc
_refine_ls_wR_factor_gt 0.0896
_refine_ls_wR_factor_ref 0.0919
_reflns_number_gt 3196
_reflns_number_total 3408
_reflns_threshold_expression >2\s(I)
_cod_data_source_file 7c_Ci.cif
_cod_data_source_block x07077
_cod_original_sg_symbol_H-M 'P 21/n'
_cod_database_code 4029796

loop_
_symmetry_equiv_pos_as_xyz
'x, y, z'
'-x+1/2, y+1/2, -z+1/2'
'-x, -y, -z'
'x-1/2, -y-1/2, z-1/2'

loop_
_atom_site_label
_atom_site_type_symbol
_atom_site_fract_x
_atom_site_fract_y
_atom_site_fract_z
_atom_site_U_iso_or_equiv
_atom_site_adp_type
_atom_site_occupancy
_atom_site_symmetry_multiplicity
_atom_site_calc_flag
_atom_site_refinement_flags
N1 N 0.58596(9) 0.84706(7) -0.00795(5) 0.0169(2) Uani 1 1 d .
C2 C 0.57855(11) 0.89125(8) 0.06681(6) 0.0176(2) Uani 1 1 d .
N3 N 0.44300(10) 0.89532(7) 0.07792(5) 0.0192(2) Uani 1 1 d .
C4 C 0.35856(12) 0.84985(8) 0.00779(7) 0.0197(2) Uani 1 1 d .
C5 C 0.44427(11) 0.82061(8) -0.04654(6) 0.0187(2) Uani 1 1 d .
C6 C 0.71559(11) 0.82978(8) -0.04217(6) 0.0175(2) Uani 1 1 d .
N7 N 0.80999(10) 0.75536(7) -0.01874(5) 0.0199(2) Uani 1 1 d .
N8 N 0.72180(10) 0.90089(7) -0.10424(6) 0.0202(2) Uani 1 1 d .
H8 H 0.6579 0.9551 -0.1137 0.024 Uiso 1 1 calc R
C9 C 0.70872(12) 0.92656(9) 0.12746(7) 0.0228(2) Uani 1 1 d .
H9A H 0.6809 0.9853 0.1622 0.034 Uiso 1 1 calc R
H9B H 0.7838 0.9542 0.0983 0.034 Uiso 1 1 calc R
H9C H 0.7476 0.8636 0.1620 0.034 Uiso 1 1 calc R
C10 C 0.19779(12) 0.83680(10) 0.00077(8) 0.0272(3) Uani 1 1 d .
H10A H 0.1570 0.8003 -0.0515 0.041 Uiso 1 1 calc R
H10B H 0.1526 0.9096 0.0024 0.041 Uiso 1 1 calc R
H10C H 0.1779 0.7919 0.0467 0.041 Uiso 1 1 calc R
C11 C 0.41091(13) 0.77234(9) -0.13051(7) 0.0239(2) Uani 1 1 d .
H11A H 0.3048 0.7638 -0.1477 0.036 Uiso 1 1 calc R
H11B H 0.4581 0.7000 -0.1302 0.036 Uiso 1 1 calc R
H11C H 0.4478 0.8213 -0.1691 0.036 Uiso 1 1 calc R
C12 C 0.78445(11) 0.67208(9) 0.04016(6) 0.0189(2) Uani 1 1 d .
H12 H 0.7023 0.6965 0.0672 0.023 Uiso 1 1 calc R
C13 C 0.92144(12) 0.65639(9) 0.10561(7) 0.0246(3) Uani 1 1 d .
H13A H 0.9454 0.7263 0.1362 0.029 Uiso 1 1 calc R
H13B H 1.0047 0.6370 0.0788 0.029 Uiso 1 1 calc R
C14 C 0.89910(13) 0.56540(10) 0.16549(7) 0.0278(3) Uani 1 1 d .
H14A H 0.9901 0.5555 0.2068 0.033 Uiso 1 1 calc R
H14B H 0.8203 0.5871 0.1950 0.033 Uiso 1 1 calc R
C15 C 0.85879(13) 0.45733(10) 0.12063(8) 0.0279(3) Uani 1 1 d .
H15A H 0.8402 0.4005 0.1605 0.033 Uiso 1 1 calc R
H15B H 0.9415 0.4319 0.0956 0.033 Uiso 1 1 calc R
C16 C 0.72321(13) 0.47095(9) 0.05372(7) 0.0245(3) Uani 1 1 d .
H16A H 0.6377 0.4870 0.0795 0.029 Uiso 1 1 calc R
H16B H 0.7037 0.4011 0.0224 0.029 Uiso 1 1 calc R
C17 C 0.74279(13) 0.56407(9) -0.00508(7) 0.0229(2) Uani 1 1 d .
H17A H 0.8200 0.5434 -0.0361 0.027 Uiso 1 1 calc R
H17B H 0.6504 0.5744 -0.0453 0.027 Uiso 1 1 calc R
C18 C 0.83124(11) 0.89017(9) -0.15584(6) 0.0196(2) Uani 1 1 d .
H18 H 0.9296 0.8830 -0.1193 0.023 Uiso 1 1 calc R
C19 C 0.80397(13) 0.78823(9) -0.21012(7) 0.0251(3) Uani 1 1 d .
H19A H 0.8093 0.7216 -0.1750 0.030 Uiso 1 1 calc R
H19B H 0.7045 0.7920 -0.2443 0.030 Uiso 1 1 calc R
C21 C 0.91226(14) 0.88155(11) -0.31900(7) 0.0296(3) Uani 1 1 d .
H21A H 0.9882 0.8756 -0.3534 0.036 Uiso 1 1 calc R
H21B H 0.8158 0.8870 -0.3563 0.036 Uiso 1 1 calc R
C20 C 0.91591(15) 0.77940(11) -0.26564(7) 0.0321(3) Uani 1 1 d .
H20A H 1.0148 0.7707 -0.2315 0.038 Uiso 1 1 calc R
H20B H 0.8948 0.7134 -0.3012 0.038 Uiso 1 1 calc R
C22 C 0.93902(13) 0.98446(11) -0.26609(7) 0.0291(3) Uani 1 1 d .
H22A H 0.9300 1.0504 -0.3021 0.035 Uiso 1 1 calc R
H22B H 1.0399 0.9827 -0.2335 0.035 Uiso 1 1 calc R
C23 C 0.83081(13) 0.99369(9) -0.20774(7) 0.0246(3) Uani 1 1 d .
H23A H 0.8568 1.0582 -0.1711 0.029 Uiso 1 1 calc R
H23B H 0.7312 1.0059 -0.2402 0.029 Uiso 1 1 calc R

loop_
_atom_site_aniso_label
_atom_site_aniso_U_11
_atom_site_aniso_U_22
_atom_site_aniso_U_33
_atom_site_aniso_U_23
_atom_site_aniso_U_13
_atom_site_aniso_U_12
N1 0.0189(4) 0.0155(4) 0.0170(4) 0.0007(3) 0.0055(3) 0.0005(3)
C2 0.0229(5) 0.0141(5) 0.0168(5) 0.0015(4) 0.0059(4) 0.0007(4)
N3 0.0239(5) 0.0156(4) 0.0195(4) 0.0018(3) 0.0076(4) 0.0012(3)
C4 0.0212(5) 0.0150(5) 0.0232(5) 0.0021(4) 0.0051(4) 0.0002(4)
C5 0.0210(5) 0.0147(5) 0.0201(5) 0.0018(4) 0.0029(4) -0.0003(4)
C6 0.0200(5) 0.0165(5) 0.0168(5) -0.0021(4) 0.0055(4) -0.0016(4)
N7 0.0216(5) 0.0185(4) 0.0205(4) 0.0022(4) 0.0066(4) 0.0006(4)
N8 0.0250(5) 0.0169(4) 0.0212(5) 0.0036(3) 0.0104(4) 0.0040(4)
C9 0.0260(6) 0.0221(5) 0.0199(5) -0.0016(4) 0.0030(4) 0.0011(4)
C10 0.0224(6) 0.0255(6) 0.0347(6) -0.0014(5) 0.0078(5) -0.0010(4)
C11 0.0271(6) 0.0221(6) 0.0217(5) -0.0011(4) 0.0031(4) -0.0008(4)
C12 0.0204(5) 0.0182(5) 0.0189(5) 0.0030(4) 0.0061(4) 0.0017(4)
C13 0.0235(6) 0.0215(6) 0.0270(6) 0.0035(4) 0.0005(5) -0.0019(4)
C14 0.0289(6) 0.0265(6) 0.0248(6) 0.0068(5) -0.0032(5) -0.0012(5)
C15 0.0301(6) 0.0214(6) 0.0318(6) 0.0081(5) 0.0048(5) 0.0028(5)
C16 0.0303(6) 0.0180(5) 0.0250(6) 0.0005(4) 0.0045(5) -0.0020(4)
C17 0.0280(6) 0.0206(6) 0.0199(5) 0.0010(4) 0.0044(4) -0.0001(4)
C18 0.0201(5) 0.0215(5) 0.0182(5) 0.0017(4) 0.0063(4) 0.0003(4)
C19 0.0353(6) 0.0195(5) 0.0228(5) 0.0008(4) 0.0116(5) 0.0006(5)
C21 0.0349(6) 0.0363(7) 0.0203(6) 0.0009(5) 0.0121(5) -0.0015(5)
C20 0.0438(7) 0.0306(7) 0.0255(6) -0.0005(5) 0.0159(5) 0.0079(5)
C22 0.0317(6) 0.0346(7) 0.0228(6) 0.0030(5) 0.0093(5) -0.0101(5)
C23 0.0321(6) 0.0208(5) 0.0223(5) 0.0010(4) 0.0088(5) -0.0040(5)

loop_
_atom_type_symbol
_atom_type_description
_atom_type_scat_dispersion_real
_atom_type_scat_dispersion_imag
_atom_type_scat_source
C C 0.0181 0.0091 'International Tables Vol C Tables 4.2.6.8 and 6.1.1.4'
H H 0.0000 0.0000 'International Tables Vol C Tables 4.2.6.8 and 6.1.1.4'
N N 0.0311 0.0180 'International Tables Vol C Tables 4.2.6.8 and 6.1.1.4'

loop_
_geom_angle_atom_site_label_1
_geom_angle_atom_site_label_2
_geom_angle_atom_site_label_3
_geom_angle
C2 N1 C5 107.51(8)
C2 N1 C6 127.13(9)
C5 N1 C6 125.36(9)
N3 C2 N1 110.97(9)
N3 C2 C9 125.47(9)
N1 C2 C9 123.54(9)
C2 N3 C4 106.06(9)
C5 C4 N3 110.24(9)
C5 C4 C10 129.04(10)
N3 C4 C10 120.70(10)
C4 C5 N1 105.19(9)
C4 C5 C11 132.61(10)
N1 C5 C11 122.19(9)
N7 C6 N8 124.03(9)
N7 C6 N1 124.53(9)
N8 C6 N1 111.41(9)
C6 N7 C12 120.47(9)
C6 N8 C18 121.66(9)
C6 N8 H8 119.2
C18 N8 H8 119.2
C2 C9 H9A 109.5
C2 C9 H9B 109.5
H9A C9 H9B 109.5
C2 C9 H9C 109.5
H9A C9 H9C 109.5
H9B C9 H9C 109.5
C4 C10 H10A 109.5
C4 C10 H10B 109.5
H10A C10 H10B 109.5
C4 C10 H10C 109.5
H10A C10 H10C 109.5
H10B C10 H10C 109.5
C5 C11 H11A 109.5
C5 C11 H11B 109.5
H11A C11 H11B 109.5
C5 C11 H11C 109.5
H11A C11 H11C 109.5
H11B C11 H11C 109.5
N7 C12 C13 110.00(9)
N7 C12 C17 109.10(8)
C13 C12 C17 110.11(9)
N7 C12 H12 109.2
C13 C12 H12 109.2
C17 C12 H12 109.2
C12 C13 C14 110.73(9)
C12 C13 H13A 109.5
C14 C13 H13A 109.5
C12 C13 H13B 109.5
C14 C13 H13B 109.5
H13A C13 H13B 108.1
C15 C14 C13 111.05(10)
C15 C14 H14A 109.4
C13 C14 H14A 109.4
C15 C14 H14B 109.4
C13 C14 H14B 109.4
H14A C14 H14B 108.0
C14 C15 C16 110.86(9)
C14 C15 H15A 109.5
C16 C15 H15A 109.5
C14 C15 H15B 109.5
C16 C15 H15B 109.5
H15A C15 H15B 108.1
C15 C16 C17 111.18(9)
C15 C16 H16A 109.4
C17 C16 H16A 109.4
C15 C16 H16B 109.4
C17 C16 H16B 109.4
H16A C16 H16B 108.0
C12 C17 C16 111.98(9)
C12 C17 H17A 109.2
C16 C17 H17A 109.2
C12 C17 H17B 109.2
C16 C17 H17B 109.2
H17A C17 H17B 107.9
N8 C18 C23 109.30(9)
N8 C18 C19 111.21(9)
C23 C18 C19 110.83(9)
N8 C18 H18 108.5
C23 C18 H18 108.5
C19 C18 H18 108.5
C20 C19 C18 110.93(10)
C20 C19 H19A 109.5
C18 C19 H19A 109.5
C20 C19 H19B 109.5
C18 C19 H19B 109.5
H19A C19 H19B 108.0
C22 C21 C20 110.65(10)
C22 C21 H21A 109.5
C20 C21 H21A 109.5
C22 C21 H21B 109.5
C20 C21 H21B 109.5
H21A C21 H21B 108.1
C21 C20 C19 110.60(10)
C21 C20 H20A 109.5
C19 C20 H20A 109.5
C21 C20 H20B 109.5
C19 C20 H20B 109.5
H20A C20 H20B 108.1
C21 C22 C23 111.65(9)
C21 C22 H22A 109.3
C23 C22 H22A 109.3
C21 C22 H22B 109.3
C23 C22 H22B 109.3
H22A C22 H22B 108.0
C18 C23 C22 111.42(9)
C18 C23 H23A 109.3
C22 C23 H23A 109.3
C18 C23 H23B 109.3
C22 C23 H23B 109.3
H23A C23 H23B 108.0

loop_
_geom_bond_atom_site_label_1
_geom_bond_atom_site_label_2
_geom_bond_distance
N1 C2 1.3599(13)
N1 C5 1.3890(14)
N1 C6 1.4412(13)
C2 N3 1.3095(14)
C2 C9 1.4815(15)
N3 C4 1.3853(14)
C4 C5 1.3559(15)
C4 C10 1.4869(15)
C5 C11 1.4834(15)
C6 N7 1.2671(14)
C6 N8 1.3489(14)
N7 C12 1.4522(13)
N8 C18 1.4524(13)
N8 H8 0.8800
C9 H9A 0.9800
C9 H9B 0.9800
C9 H9C 0.9800
C10 H10A 0.9800
C10 H10B 0.9800
C10 H10C 0.9800
C11 H11A 0.9800
C11 H11B 0.9800
C11 H11C 0.9800
C12 C13 1.5195(15)
C12 C17 1.5203(15)
C12 H12 1.0000
C13 C14 1.5214(15)
C13 H13A 0.9900
C13 H13B 0.9900
C14 C15 1.5162(17)
C14 H14A 0.9900
C14 H14B 0.9900
C15 C16 1.5210(16)
C15 H15A 0.9900
C15 H15B 0.9900
C16 C17 1.5220(15)
C16 H16A 0.9900
C16 H16B 0.9900
C17 H17A 0.9900
C17 H17B 0.9900
C18 C23 1.5188(15)
C18 C19 1.5191(15)
C18 H18 1.0000
C19 C20 1.5166(16)
C19 H19A 0.9900
C19 H19B 0.9900
C21 C22 1.5160(17)
C21 C20 1.5160(17)
C21 H21A 0.9900
C21 H21B 0.9900
C20 H20A 0.9900
C20 H20B 0.9900
C22 C23 1.5242(15)
C22 H22A 0.9900
C22 H22B 0.9900
C23 H23A 0.9900
C23 H23B 0.9900

loop_
_geom_hbond_atom_site_label_D
_geom_hbond_atom_site_label_H
_geom_hbond_atom_site_label_A
_geom_hbond_distance_DH
_geom_hbond_distance_HA
_geom_hbond_distance_DA
_geom_hbond_angle_DHA
_geom_hbond_site_symmetry_A
N8 H8 N3 0.88 2.17 2.9813(13) 152.4 3_675

loop_
_geom_torsion_atom_site_label_1
_geom_torsion_atom_site_label_2
_geom_torsion_atom_site_label_3
_geom_torsion_atom_site_label_4
_geom_torsion
C5 N1 C2 N3 -0.45(11)
C6 N1 C2 N3 179.67(9)
C5 N1 C2 C9 177.98(9)
C6 N1 C2 C9 -1.90(16)
N1 C2 N3 C4 1.11(11)
C9 C2 N3 C4 -177.29(10)
C2 N3 C4 C5 -1.38(12)
C2 N3 C4 C10 177.40(10)
N3 C4 C5 N1 1.09(11)
C10 C4 C5 N1 -177.55(10)
N3 C4 C5 C11 -177.98(11)
C10 C4 C5 C11 3.4(2)
C2 N1 C5 C4 -0.41(11)
C6 N1 C5 C4 179.47(9)
C2 N1 C5 C11 178.79(9)
C6 N1 C5 C11 -1.33(15)
C2 N1 C6 N7 73.34(14)
C5 N1 C6 N7 -106.52(13)
C2 N1 C6 N8 -108.52(11)
C5 N1 C6 N8 71.62(12)
N8 C6 N7 C12 -170.92(9)
N1 C6 N7 C12 6.99(15)
N7 C6 N8 C18 6.67(16)
N1 C6 N8 C18 -171.48(9)
C6 N7 C12 C13 -135.01(10)
C6 N7 C12 C17 104.12(11)
N7 C12 C13 C14 -177.23(9)
C17 C12 C13 C14 -56.96(12)
C12 C13 C14 C15 57.91(13)
C13 C14 C15 C16 -56.40(13)
C14 C15 C16 C17 54.57(13)
N7 C12 C17 C16 176.58(9)
C13 C12 C17 C16 55.77(12)
C15 C16 C17 C12 -54.80(13)
C6 N8 C18 C23 -168.49(9)
C6 N8 C18 C19 68.83(13)
N8 C18 C19 C20 178.30(9)
C23 C18 C19 C20 56.51(12)
C22 C21 C20 C19 57.21(14)
C18 C19 C20 C21 -58.02(13)
C20 C21 C22 C23 -55.44(14)
N8 C18 C23 C22 -177.33(9)
C19 C18 C23 C22 -54.42(12)
C21 C22 C23 C18 54.26(13)
